data_7133698
loop_
_publ_author_name
'Hinz, Alexander'
'Winkler, Lucas'
'Sun, Xiaofei'

_publ_section_title
;
 CO reduction by calcium and ytterbium hydride complexes with a bulky
 monodentate carbazolyl ligand.
;
_journal_issue 80
_journal_name_full 'Chemical communications (Cambridge, England)'
_journal_page_first 11291
_journal_page_last 11294
_journal_paper_doi 10.1039/d4cc03714f
_journal_volume 60
_journal_year 2024
_chemical_formula_moiety 'C102 H138 Ca2 N2 O3'
_chemical_formula_sum 'C102 H138 Ca2 N2 O3'
_chemical_formula_weight 1520.30
_space_group_crystal_system monoclinic
_space_group_IT_number 15
_space_group_name_Hall '-C 2yc'
_space_group_name_H-M_alt 'C 1 2/c 1'
_atom_sites_solution_hydrogens geom
_audit_creation_method SHELXL-2018/3
_audit_update_record
;
2024-07-22 deposited with the CCDC.	2024-09-09 downloaded from the CCDC.
;
_cell_angle_alpha 90
_cell_angle_beta 106.954(2)
_cell_angle_gamma 90
_cell_formula_units_Z 4
_cell_length_a 17.5438(5)
_cell_length_b 21.5053(4)
_cell_length_c 26.0497(7)
_cell_measurement_reflns_used 29348
_cell_measurement_temperature 180(2)
_cell_measurement_theta_max 64.14
_cell_measurement_theta_min 2.91
_cell_volume 9401.0(4)
_computing_cell_refinement
;
X-Area Recipe 1.37.0.0 (STOE, 2021)
;
_computing_data_collection
;
X-Area Pilatus3_SV 1.31.175.0 (STOE, 2021)
;
_computing_data_reduction
;
X-Area Integrate 2.5.1.0 (STOE, 2021)
X-Area LANA 2.6.2.0 (STOE, 2021)
;
_computing_publication_material
;
STOE & Cie GmbH, X-Area, software package for collecting single-crystal or
multi-domain crystal data on STOE area-detector diffractometers, for image 
processing, for the correction and scaling of reflection intensities and 
for outlier rejection, version 2.0, Darmstadt 2021
;
_diffrn_ambient_temperature 180(2)
_diffrn_detector EIGER4M
_diffrn_detector_area_resol_mean 13.33
_diffrn_measured_fraction_theta_full 0.981
_diffrn_measured_fraction_theta_max 0.976
_diffrn_measurement_details ' 927 frames, detector distance = 80 mm'
_diffrn_measurement_device 'Eulerian 4-circle diffractometer'
_diffrn_measurement_device_type 'STOE STADIVARI'
_diffrn_measurement_method 'rotation method, \w scans'
_diffrn_radiation_collimation '1.2 0.6 mm diameter'
_diffrn_radiation_monochromator 'Graded multilayer mirror'
_diffrn_radiation_polarisn_norm 0
_diffrn_radiation_probe x-ray
_diffrn_radiation_type GaK\a
_diffrn_radiation_wavelength 1.34143
_diffrn_reflns_av_R_equivalents 0.0249
_diffrn_reflns_av_unetI/netI 0.0302
_diffrn_reflns_Laue_measured_fraction_full 0.981
_diffrn_reflns_Laue_measured_fraction_max 0.976
_diffrn_reflns_limit_h_max 17
_diffrn_reflns_limit_h_min -22
_diffrn_reflns_limit_k_max 27
_diffrn_reflns_limit_k_min -18
_diffrn_reflns_limit_l_max 33
_diffrn_reflns_limit_l_min -33
_diffrn_reflns_number 31824
_diffrn_reflns_point_group_measured_fraction_full 0.981
_diffrn_reflns_point_group_measured_fraction_max 0.976
_diffrn_reflns_theta_full 53.597
_diffrn_reflns_theta_max 59.993
_diffrn_reflns_theta_min 2.906
_diffrn_source 'Metaljet D2'
_diffrn_source_current 3.57
_diffrn_source_power 0.250
_diffrn_source_voltage 70
_exptl_absorpt_coefficient_mu 0.926
_exptl_absorpt_correction_T_max 0.7482
_exptl_absorpt_correction_T_min 0.6794
_exptl_absorpt_correction_type multi-scan
_exptl_absorpt_process_details
;
STOE LANA, absorption correction by scaling of reflection intensities.
J. Koziskova, F. Hahn, J. Richter, J. Kozisek, "Comparison of different
absorption corrections on the model structure of tetrakis(\m~2~-acetato)-
diaqua-di-copper(II)", Acta Chimica Slovaca, vol. 9, no. 2, 2016, pp. 136 - 140.
Afterwards a spherical absorption correction was performed within STOE LANA.
;
_exptl_crystal_colour yellow
_exptl_crystal_density_diffrn 1.074
_exptl_crystal_description block
_exptl_crystal_F_000 3312
_exptl_crystal_size_max 0.130
_exptl_crystal_size_mid 0.060
_exptl_crystal_size_min 0.050
_refine_diff_density_max 0.462
_refine_diff_density_min -0.824
_refine_diff_density_rms 0.040
_refine_ls_extinction_method none
_refine_ls_goodness_of_fit_ref 1.111
_refine_ls_hydrogen_treatment constr
_refine_ls_matrix_type full
_refine_ls_number_parameters 578
_refine_ls_number_reflns 10346
_refine_ls_number_restraints 330
_refine_ls_restrained_S_all 1.117
_refine_ls_R_factor_all 0.0688
_refine_ls_R_factor_gt 0.0478
_refine_ls_shift/su_max 0.002
_refine_ls_shift/su_mean 0.000
_refine_ls_structure_factor_coef Fsqd
_refine_ls_weighting_details 'w=1/[\s^2^(Fo^2^)+(0.0788P)^2^+0.6480P] where P=(Fo^2^+2Fc^2^)/3'
_refine_ls_weighting_scheme calc
_refine_ls_wR_factor_gt 0.1338
_refine_ls_wR_factor_ref 0.1411
_reflns_Friedel_coverage 0.000
_reflns_number_gt 7308
_reflns_number_total 10346
_reflns_threshold_expression 'I > 2\s(I)'
_cod_data_source_file d4cc03714f2.cif
_cod_data_source_block AH1008A
_cod_depositor_comments 'Adding full bibliography for 7133694--7133703.cif.'
_cod_original_sg_symbol_H-M 'C 2/c'
_cod_database_code 7133698
_shelx_shelxl_version_number 2018/3
_shelx_space_group_comment
;
The symmetry employed for this shelxl refinement is uniquely defined
by the following loop, which should always be used as a source of
symmetry information in preference to the above space-group names.
They are only intended as comments.
;
_shelx_estimated_absorpt_t_min 0.889
_shelx_estimated_absorpt_t_max 0.955

loop_
_space_group_symop_operation_xyz
'x, y, z'
'-x, y, -z+1/2'
'x+1/2, y+1/2, z'
'-x+1/2, y+1/2, -z+1/2'
'-x, -y, -z'
'x, -y, z-1/2'
'-x+1/2, -y+1/2, -z'
'x+1/2, -y+1/2, z-1/2'

loop_
_atom_site_label
_atom_site_type_symbol
_atom_site_fract_x
_atom_site_fract_y
_atom_site_fract_z
_atom_site_U_iso_or_equiv
_atom_site_adp_type
_atom_site_occupancy
_atom_site_site_symmetry_order
_atom_site_calc_flag
_atom_site_refinement_flags_posn
_atom_site_refinement_flags_adp
_atom_site_refinement_flags_occupancy
_atom_site_disorder_assembly
_atom_site_disorder_group
Ca1 Ca 0.44607(2) 0.71612(2) 0.68504(2) 0.05358(13) Uani 1 1 d . . . . .
O1 O 0.43254(8) 0.75182(6) 0.76489(5) 0.0568(3) Uani 1 1 d . . . . .
O2 O 0.500000 0.62916(7) 0.750000 0.0487(4) Uani 1 2 d S T P . .
N1 N 0.35193(7) 0.65206(5) 0.62634(5) 0.0302(3) Uani 1 1 d . . . . .
C1 C 0.46712(12) 0.80601(9) 0.75709(8) 0.0603(5) Uani 1 1 d . . . . .
H1 H 0.443385 0.844411 0.761970 0.072 Uiso 1 1 calc R U . . .
C2 C 0.27759(9) 0.63977(6) 0.63247(6) 0.0303(3) Uani 1 1 d . . . . .
C3 C 0.22462(9) 0.68118(7) 0.64627(6) 0.0334(3) Uani 1 1 d . . . . .
C4 C 0.15377(10) 0.65696(7) 0.65152(7) 0.0378(4) Uani 1 1 d . . . . .
H4 H 0.118273 0.684600 0.661464 0.045 Uiso 1 1 calc R U . . .
C5 C 0.13138(9) 0.59424(7) 0.64303(7) 0.0379(4) Uani 1 1 d . . . . .
C6 C 0.18364(9) 0.55427(7) 0.62891(6) 0.0361(3) Uani 1 1 d . . . . .
H6 H 0.170305 0.511554 0.622737 0.043 Uiso 1 1 calc R U . . .
C7 C 0.25593(9) 0.57626(7) 0.62365(6) 0.0322(3) Uani 1 1 d . . . . .
C8 C 0.32113(9) 0.54724(6) 0.61035(6) 0.0314(3) Uani 1 1 d . . . . .
C9 C 0.33564(9) 0.48582(7) 0.59814(6) 0.0334(3) Uani 1 1 d . . . . .
H9 H 0.297103 0.454468 0.597191 0.040 Uiso 1 1 calc R U . . .
C10 C 0.40616(9) 0.47081(7) 0.58745(6) 0.0327(3) Uani 1 1 d . . . . .
C11 C 0.46134(9) 0.51895(7) 0.58938(6) 0.0326(3) Uani 1 1 d . . . . .
H11 H 0.509734 0.508593 0.582000 0.039 Uiso 1 1 calc R U . . .
C12 C 0.44980(9) 0.58066(6) 0.60135(6) 0.0301(3) Uani 1 1 d . . . . .
C13 C 0.37729(9) 0.59517(6) 0.61213(5) 0.0294(3) Uani 1 1 d . . . . .
C14 C 0.23846(9) 0.74966(7) 0.65190(6) 0.0329(3) Uani 1 1 d . . . . .
C15 C 0.24930(9) 0.78395(7) 0.60874(6) 0.0324(3) Uani 1 1 d . . . . .
H15 H 0.256541 0.762636 0.578558 0.039 Uiso 1 1 calc R U . . .
C16 C 0.24962(9) 0.84843(7) 0.60940(6) 0.0331(3) Uani 1 1 d . . . . .
C17 C 0.24297(10) 0.87801(7) 0.65605(6) 0.0377(4) Uani 1 1 d . . . . .
H17 H 0.244410 0.922147 0.657439 0.045 Uiso 1 1 calc R U . . .
C18 C 0.23444(10) 0.84577(7) 0.70004(6) 0.0385(4) Uani 1 1 d . . . . .
C19 C 0.23190(10) 0.78088(7) 0.69677(6) 0.0376(4) Uani 1 1 d . . . . .
H19 H 0.225479 0.757595 0.726227 0.045 Uiso 1 1 calc R U . . .
C20 C 0.25007(10) 0.88777(7) 0.56037(6) 0.0381(4) Uani 1 1 d . . . . .
C21 C 0.26077(11) 0.84823(8) 0.51413(7) 0.0455(4) Uani 1 1 d . . . . .
H21A H 0.263756 0.875425 0.484594 0.068 Uiso 1 1 calc R U . . .
H21B H 0.215366 0.819913 0.501589 0.068 Uiso 1 1 calc R U . . .
H21C H 0.310062 0.824020 0.526603 0.068 Uiso 1 1 calc R U . . .
C22 C 0.31665(12) 0.93633(8) 0.57569(9) 0.0508(5) Uani 1 1 d . . . . .
H22A H 0.317695 0.959899 0.543700 0.076 Uiso 1 1 calc R U . . .
H22B H 0.367969 0.915413 0.590674 0.076 Uiso 1 1 calc R U . . .
H22C H 0.306914 0.964772 0.602490 0.076 Uiso 1 1 calc R U . . .
C23 C 0.16955(11) 0.92128(9) 0.54035(7) 0.0507(5) Uani 1 1 d . . . . .
H23A H 0.169146 0.947374 0.509433 0.076 Uiso 1 1 calc R U . . .
H23B H 0.161449 0.947380 0.569155 0.076 Uiso 1 1 calc R U . . .
H23C H 0.126655 0.890473 0.529693 0.076 Uiso 1 1 calc R U . . .
C24 C 0.22441(12) 0.87817(8) 0.75035(7) 0.0462(4) Uani 1 1 d . . . . .
C25 C 0.22541(17) 0.94889(9) 0.74527(8) 0.0702(7) Uani 1 1 d . . . . .
H25A H 0.219008 0.967914 0.777946 0.105 Uiso 1 1 calc R U . . .
H25B H 0.181605 0.962068 0.714295 0.105 Uiso 1 1 calc R U . . .
H25C H 0.276271 0.962061 0.740304 0.105 Uiso 1 1 calc R U . . .
C26 C 0.14522(13) 0.85885(9) 0.75876(8) 0.0580(5) Uani 1 1 d . . . . .
H26A H 0.138579 0.879874 0.790558 0.087 Uiso 1 1 calc R U . . .
H26B H 0.144759 0.813730 0.763905 0.087 Uiso 1 1 calc R U . . .
H26C H 0.101447 0.870555 0.727206 0.087 Uiso 1 1 calc R U . . .
C27 C 0.29194(13) 0.85912(10) 0.79990(8) 0.0602(5) Uani 1 1 d . . . . .
H27A H 0.282117 0.876611 0.832134 0.090 Uiso 1 1 calc R U . . .
H27B H 0.342717 0.874900 0.796621 0.090 Uiso 1 1 calc R U . . .
H27C H 0.294200 0.813675 0.802664 0.090 Uiso 1 1 calc R U . . .
C28 C 0.0515(4) 0.5710(2) 0.6481(2) 0.0467(4) Uani 0.664(4) 1 d D U P A 1
C29 C 0.0076(2) 0.62061(18) 0.6705(2) 0.0789(13) Uani 0.664(4) 1 d D U P A 1
H29A H -0.042111 0.603143 0.674326 0.118 Uiso 0.664(4) 1 calc R U P A 1
H29B H -0.004651 0.656148 0.645947 0.118 Uiso 0.664(4) 1 calc R U P A 1
H29C H 0.041267 0.634351 0.705713 0.118 Uiso 0.664(4) 1 calc R U P A 1
C30 C 0.0008(2) 0.5503(2) 0.59309(16) 0.0794(12) Uani 0.664(4) 1 d D U P A 1
H30A H -0.049957 0.533802 0.595786 0.119 Uiso 0.664(4) 1 calc R U P A 1
H30B H 0.028972 0.517842 0.579426 0.119 Uiso 0.664(4) 1 calc R U P A 1
H30C H -0.009344 0.585863 0.568513 0.119 Uiso 0.664(4) 1 calc R U P A 1
C31 C 0.0637(2) 0.51524(18) 0.68583(19) 0.0721(12) Uani 0.664(4) 1 d D U P A 1
H31A H 0.012058 0.501303 0.688885 0.108 Uiso 0.664(4) 1 calc R U P A 1
H31B H 0.098128 0.527225 0.721337 0.108 Uiso 0.664(4) 1 calc R U P A 1
H31C H 0.088879 0.481376 0.671500 0.108 Uiso 0.664(4) 1 calc R U P A 1
C28B C 0.0487(8) 0.5717(4) 0.6462(4) 0.0467(4) Uani 0.336(4) 1 d D U P A 2
C29B C -0.0174(4) 0.6022(5) 0.6013(3) 0.082(2) Uani 0.336(4) 1 d D U P A 2
H29D H -0.068644 0.582725 0.599552 0.123 Uiso 0.336(4) 1 calc R U P A 2
H29E H -0.005969 0.596538 0.566984 0.123 Uiso 0.336(4) 1 calc R U P A 2
H29F H -0.019864 0.646668 0.608768 0.123 Uiso 0.336(4) 1 calc R U P A 2
C30B C 0.0377(4) 0.5018(3) 0.6406(4) 0.076(2) Uani 0.336(4) 1 d D U P A 2
H30D H -0.010519 0.489695 0.649864 0.114 Uiso 0.336(4) 1 calc R U P A 2
H30E H 0.084005 0.480912 0.664742 0.114 Uiso 0.336(4) 1 calc R U P A 2
H30F H 0.032420 0.489611 0.603443 0.114 Uiso 0.336(4) 1 calc R U P A 2
C31B C 0.0395(5) 0.5891(4) 0.7008(3) 0.072(2) Uani 0.336(4) 1 d D U P A 2
H31D H -0.012330 0.574703 0.703144 0.108 Uiso 0.336(4) 1 calc R U P A 2
H31E H 0.042924 0.634402 0.705151 0.108 Uiso 0.336(4) 1 calc R U P A 2
H31F H 0.082092 0.569490 0.729146 0.108 Uiso 0.336(4) 1 calc R U P A 2
C32 C 0.42552(10) 0.40481(7) 0.57265(7) 0.0403(4) Uani 1 1 d . . . . .
C33 C 0.35739(13) 0.35942(8) 0.56951(9) 0.0561(5) Uani 1 1 d . . . . .
H33A H 0.371472 0.318326 0.558782 0.084 Uiso 1 1 calc R U . . .
H33B H 0.308922 0.374338 0.542994 0.084 Uiso 1 1 calc R U . . .
H33C H 0.348040 0.356465 0.604726 0.084 Uiso 1 1 calc R U . . .
C34 C 0.44115(12) 0.40661(8) 0.51769(7) 0.0498(4) Uani 1 1 d . . . . .
H34A H 0.454235 0.364704 0.508107 0.075 Uiso 1 1 calc R U . . .
H34B H 0.485808 0.434661 0.519309 0.075 Uiso 1 1 calc R U . . .
H34C H 0.393380 0.421595 0.490553 0.075 Uiso 1 1 calc R U . . .
C35 C 0.49988(13) 0.38094(9) 0.61509(8) 0.0589(5) Uani 1 1 d . . . . .
H35A H 0.514782 0.340197 0.604158 0.088 Uiso 1 1 calc R U . . .
H35B H 0.488566 0.377061 0.649633 0.088 Uiso 1 1 calc R U . . .
H35C H 0.543851 0.410275 0.618612 0.088 Uiso 1 1 calc R U . . .
C36 C 0.51159(9) 0.62784(7) 0.60142(6) 0.0306(3) Uani 1 1 d . . . . .
C37 C 0.59252(9) 0.61322(7) 0.62077(6) 0.0341(3) Uani 1 1 d . . . . .
H37 H 0.607590 0.573214 0.635765 0.041 Uiso 1 1 calc R U . . .
C38 C 0.65144(9) 0.65516(7) 0.61879(7) 0.0373(4) Uani 1 1 d . . . . .
C39 C 0.62822(9) 0.71296(7) 0.59587(7) 0.0371(4) Uani 1 1 d . . . . .
H39 H 0.668124 0.741967 0.593918 0.045 Uiso 1 1 calc R U . . .
C40 C 0.54869(9) 0.72985(7) 0.57570(6) 0.0339(3) Uani 1 1 d . . . . .
C41 C 0.49108(9) 0.68716(7) 0.57964(6) 0.0327(3) Uani 1 1 d . . . . .
H41 H 0.436450 0.698547 0.567239 0.039 Uiso 1 1 calc R U . . .
C42 C 0.7425(5) 0.6379(3) 0.6339(2) 0.0431(9) Uani 0.504(4) 1 d D U P B 1
C43 C 0.7572(2) 0.57578(19) 0.6648(2) 0.0602(12) Uani 0.504(4) 1 d D U P B 1
H43A H 0.814492 0.566980 0.676747 0.090 Uiso 0.504(4) 1 calc R U P B 1
H43B H 0.729456 0.542243 0.641175 0.090 Uiso 0.504(4) 1 calc R U P B 1
H43C H 0.737006 0.578629 0.696026 0.090 Uiso 0.504(4) 1 calc R U P B 1
C44 C 0.7715(2) 0.6325(3) 0.58496(17) 0.0722(14) Uani 0.504(4) 1 d D U P B 1
H44A H 0.828960 0.624228 0.596157 0.108 Uiso 0.504(4) 1 calc R U P B 1
H44B H 0.760874 0.671448 0.564601 0.108 Uiso 0.504(4) 1 calc R U P B 1
H44C H 0.743601 0.598276 0.562323 0.108 Uiso 0.504(4) 1 calc R U P B 1
C45 C 0.7883(4) 0.6871(3) 0.6722(3) 0.0725(19) Uani 0.504(4) 1 d D U P B 1
H45A H 0.844502 0.675021 0.685508 0.109 Uiso 0.504(4) 1 calc R U P B 1
H45B H 0.766147 0.691033 0.702547 0.109 Uiso 0.504(4) 1 calc R U P B 1
H45C H 0.783845 0.727010 0.653469 0.109 Uiso 0.504(4) 1 calc R U P B 1
C42B C 0.7380(5) 0.6392(3) 0.6477(2) 0.0431(9) Uani 0.496(4) 1 d D U P B 2
C43B C 0.7504(2) 0.6280(2) 0.70879(17) 0.0698(14) Uani 0.496(4) 1 d D U P B 2
H43D H 0.806689 0.619147 0.726577 0.105 Uiso 0.496(4) 1 calc R U P B 2
H43E H 0.717816 0.592685 0.713490 0.105 Uiso 0.496(4) 1 calc R U P B 2
H43F H 0.734396 0.665335 0.724678 0.105 Uiso 0.496(4) 1 calc R U P B 2
C44B C 0.7590(2) 0.57957(19) 0.6250(2) 0.0617(13) Uani 0.496(4) 1 d D U P B 2
H44D H 0.814988 0.569462 0.642500 0.092 Uiso 0.496(4) 1 calc R U P B 2
H44E H 0.750492 0.584413 0.586296 0.092 Uiso 0.496(4) 1 calc R U P B 2
H44F H 0.725063 0.545948 0.631276 0.092 Uiso 0.496(4) 1 calc R U P B 2
C45B C 0.7941(4) 0.6912(3) 0.6431(3) 0.0734(18) Uani 0.496(4) 1 d D U P B 2
H45D H 0.849281 0.678048 0.659638 0.110 Uiso 0.496(4) 1 calc R U P B 2
H45E H 0.782839 0.728246 0.661582 0.110 Uiso 0.496(4) 1 calc R U P B 2
H45F H 0.786293 0.700887 0.605172 0.110 Uiso 0.496(4) 1 calc R U P B 2
C46 C 0.52347(10) 0.79349(8) 0.54998(7) 0.0439(4) Uani 1 1 d . . . . .
C47 C 0.59423(12) 0.83067(10) 0.54221(10) 0.0665(6) Uani 1 1 d . . . . .
H47A H 0.575198 0.870663 0.525253 0.100 Uiso 1 1 calc R U . . .
H47B H 0.619243 0.807089 0.519255 0.100 Uiso 1 1 calc R U . . .
H47C H 0.633330 0.837936 0.577187 0.100 Uiso 1 1 calc R U . . .
C48 C 0.48792(13) 0.83048(9) 0.58767(9) 0.0623(6) Uani 1 1 d . . . . .
H48A H 0.473363 0.872206 0.572954 0.093 Uiso 1 1 calc R U . . .
H48B H 0.527317 0.833787 0.623048 0.093 Uiso 1 1 calc R U . . .
H48C H 0.440328 0.809127 0.591152 0.093 Uiso 1 1 calc R U . . .
C49 C 0.46219(12) 0.78546(9) 0.49478(8) 0.0541(5) Uani 1 1 d . . . . .
H49A H 0.444556 0.826439 0.479408 0.081 Uiso 1 1 calc R U . . .
H49B H 0.416282 0.762041 0.498674 0.081 Uiso 1 1 calc R U . . .
H49C H 0.486586 0.762771 0.470976 0.081 Uiso 1 1 calc R U . . .
C50 C 0.43459(13) 0.58909(10) 0.75297(8) 0.0627(6) Uani 1 1 d . . . . .
H50A H 0.389576 0.592494 0.719726 0.075 Uiso 1 1 calc R U . . .
H50B H 0.415548 0.600870 0.783863 0.075 Uiso 1 1 calc R U . . .
C51 C 0.4661(2) 0.52589(12) 0.75952(14) 0.1136(12) Uani 1 1 d . . . . .
H51B H 0.481179 0.513545 0.797780 0.136 Uiso 1 1 calc R U . . .
H51A H 0.425667 0.496280 0.738629 0.136 Uiso 1 1 calc R U . . .

loop_
_atom_site_aniso_label
_atom_site_aniso_U_11
_atom_site_aniso_U_22
_atom_site_aniso_U_33
_atom_site_aniso_U_23
_atom_site_aniso_U_13
_atom_site_aniso_U_12
Ca1 0.0641(3) 0.0466(2) 0.03668(19) 0.00219(14) -0.00616(16) -0.01759(17)
O1 0.0533(8) 0.0596(8) 0.0514(8) 0.0078(6) 0.0054(6) 0.0085(6)
O2 0.0614(11) 0.0400(9) 0.0383(9) 0.000 0.0044(8) 0.000
N1 0.0308(7) 0.0297(6) 0.0301(6) -0.0020(5) 0.0089(5) 0.0008(5)
C1 0.0745(15) 0.0443(10) 0.0531(12) 0.0059(8) 0.0046(10) 0.0121(9)
C2 0.0304(8) 0.0303(7) 0.0294(7) -0.0003(5) 0.0074(6) 0.0013(6)
C3 0.0357(8) 0.0311(7) 0.0332(8) 0.0003(6) 0.0095(6) 0.0021(6)
C4 0.0342(9) 0.0363(8) 0.0451(9) 0.0006(7) 0.0150(7) 0.0055(7)
C5 0.0326(8) 0.0394(8) 0.0429(9) 0.0024(7) 0.0127(7) -0.0014(7)
C6 0.0368(9) 0.0302(7) 0.0418(9) 0.0001(6) 0.0119(7) -0.0020(7)
C7 0.0336(8) 0.0305(7) 0.0323(8) -0.0012(6) 0.0093(6) -0.0003(6)
C8 0.0345(8) 0.0303(7) 0.0295(7) -0.0013(6) 0.0093(6) -0.0004(6)
C9 0.0385(9) 0.0303(7) 0.0316(8) -0.0026(6) 0.0105(6) -0.0040(6)
C10 0.0407(9) 0.0307(7) 0.0261(7) -0.0030(5) 0.0086(6) 0.0020(7)
C11 0.0341(8) 0.0361(8) 0.0275(7) -0.0015(6) 0.0088(6) 0.0039(6)
C12 0.0312(8) 0.0330(7) 0.0252(7) -0.0019(5) 0.0069(6) 0.0008(6)
C13 0.0311(8) 0.0308(7) 0.0253(7) -0.0018(5) 0.0067(6) 0.0008(6)
C14 0.0321(8) 0.0305(7) 0.0353(8) -0.0007(6) 0.0083(6) 0.0025(6)
C15 0.0325(8) 0.0330(7) 0.0322(8) -0.0027(6) 0.0100(6) 0.0028(6)
C16 0.0332(8) 0.0322(7) 0.0316(8) 0.0011(6) 0.0059(6) 0.0037(6)
C17 0.0447(9) 0.0285(7) 0.0362(8) -0.0015(6) 0.0059(7) 0.0047(7)
C18 0.0466(10) 0.0354(8) 0.0309(8) -0.0020(6) 0.0069(7) 0.0059(7)
C19 0.0472(10) 0.0332(8) 0.0325(8) 0.0025(6) 0.0119(7) 0.0058(7)
C20 0.0423(9) 0.0359(8) 0.0363(8) 0.0048(6) 0.0118(7) 0.0068(7)
C21 0.0537(11) 0.0476(10) 0.0372(9) 0.0055(7) 0.0163(8) 0.0062(8)
C22 0.0556(12) 0.0369(9) 0.0661(12) 0.0034(8) 0.0272(10) -0.0003(8)
C23 0.0509(11) 0.0571(11) 0.0430(10) 0.0110(8) 0.0118(8) 0.0194(9)
C24 0.0657(12) 0.0395(9) 0.0315(8) -0.0028(7) 0.0115(8) 0.0098(8)
C25 0.123(2) 0.0416(10) 0.0465(11) -0.0114(8) 0.0249(12) 0.0102(11)
C26 0.0718(14) 0.0628(12) 0.0416(10) -0.0034(8) 0.0201(9) 0.0181(10)
C27 0.0739(14) 0.0616(12) 0.0374(10) -0.0085(8) 0.0041(9) 0.0095(10)
C28 0.0341(10) 0.0455(9) 0.0625(12) 0.0052(8) 0.0171(8) -0.0017(8)
C29 0.047(2) 0.072(2) 0.132(4) -0.006(2) 0.049(2) -0.0019(17)
C30 0.050(2) 0.100(3) 0.082(2) 0.001(2) 0.0094(17) -0.029(2)
C31 0.0492(19) 0.077(2) 0.100(3) 0.033(2) 0.0377(19) 0.0024(17)
C28B 0.0341(10) 0.0455(9) 0.0625(12) 0.0052(8) 0.0171(8) -0.0017(8)
C29B 0.039(3) 0.110(5) 0.093(4) 0.037(4) 0.014(3) -0.014(4)
C30B 0.054(4) 0.067(4) 0.112(5) -0.004(4) 0.033(4) -0.023(3)
C31B 0.067(4) 0.093(5) 0.067(4) -0.001(3) 0.037(3) -0.022(4)
C32 0.0484(10) 0.0330(8) 0.0406(9) -0.0057(6) 0.0145(7) 0.0046(7)
C33 0.0720(14) 0.0323(8) 0.0720(13) -0.0148(8) 0.0335(11) -0.0062(9)
C34 0.0616(12) 0.0473(10) 0.0441(10) -0.0140(8) 0.0211(9) 0.0024(9)
C35 0.0699(14) 0.0423(10) 0.0597(12) 0.0025(8) 0.0114(10) 0.0187(9)
C36 0.0327(8) 0.0346(7) 0.0247(7) -0.0039(5) 0.0087(6) 0.0011(6)
C37 0.0347(8) 0.0333(7) 0.0315(8) -0.0025(6) 0.0052(6) 0.0027(7)
C38 0.0299(8) 0.0371(8) 0.0415(9) -0.0055(6) 0.0051(7) 0.0020(7)
C39 0.0308(8) 0.0357(8) 0.0433(9) -0.0027(6) 0.0084(7) -0.0026(7)
C40 0.0338(8) 0.0343(7) 0.0329(8) -0.0018(6) 0.0086(6) 0.0020(7)
C41 0.0289(8) 0.0368(8) 0.0315(8) -0.0016(6) 0.0076(6) 0.0041(7)
C42 0.0286(11) 0.0425(10) 0.054(2) -0.0057(15) 0.0063(18) 0.0039(8)
C43 0.039(2) 0.051(2) 0.081(3) 0.005(2) 0.003(2) 0.0121(17)
C44 0.039(2) 0.117(4) 0.062(3) 0.001(2) 0.0153(18) 0.024(2)
C45 0.046(3) 0.050(2) 0.094(4) -0.026(3) -0.023(3) 0.006(2)
C42B 0.0286(11) 0.0425(10) 0.054(2) -0.0057(15) 0.0063(18) 0.0039(8)
C43B 0.046(2) 0.078(3) 0.066(3) -0.009(2) -0.0153(19) 0.009(2)
C44B 0.0295(19) 0.053(2) 0.096(4) -0.018(2) 0.008(2) 0.0083(17)
C45B 0.032(2) 0.059(3) 0.114(5) -0.007(3) -0.002(3) 0.003(2)
C46 0.0368(9) 0.0373(8) 0.0533(10) 0.0071(7) 0.0062(8) 0.0007(7)
C47 0.0505(12) 0.0553(11) 0.0833(16) 0.0270(11) 0.0030(11) -0.0083(9)
C48 0.0631(13) 0.0415(10) 0.0724(14) -0.0066(9) 0.0043(10) 0.0133(9)
C49 0.0498(11) 0.0532(11) 0.0519(11) 0.0151(8) 0.0031(9) 0.0001(9)
C50 0.0689(14) 0.0828(15) 0.0359(10) 0.0035(9) 0.0144(9) -0.0142(12)
C51 0.179(4) 0.0576(14) 0.103(2) 0.0125(15) 0.039(2) -0.0315(17)

loop_
_atom_type_symbol
_atom_type_description
_atom_type_scat_dispersion_real
_atom_type_scat_dispersion_imag
_atom_type_scat_source
C C 0.0148 0.0070 'International Tables Vol C Tables 4.2.6.8 and 6.1.1.4'
H H 0.0000 0.0000 'International Tables Vol C Tables 4.2.6.8 and 6.1.1.4'
Ca Ca 0.3953 1.0257 'International Tables Vol C Tables 4.2.6.8 and 6.1.1.4'
N N 0.0253 0.0136 'International Tables Vol C Tables 4.2.6.8 and 6.1.1.4'
O O 0.0412 0.0250 'International Tables Vol C Tables 4.2.6.8 and 6.1.1.4'

loop_
_geom_angle_atom_site_label_1
_geom_angle_atom_site_label_2
_geom_angle_atom_site_label_3
_geom_angle
_geom_angle_site_symmetry_1
_geom_angle_site_symmetry_3
_geom_angle_publ_flag
O1 Ca1 O1 72.25(6) 2_656 . ?
O1 Ca1 N1 159.01(5) 2_656 . ?
O1 Ca1 N1 123.30(5) . . ?
O1 Ca1 O2 76.13(4) 2_656 . ?
O1 Ca1 O2 75.93(4) . . ?
N1 Ca1 O2 93.28(4) . . ?
O1 Ca1 C1 30.86(6) 2_656 2_656 ?
O1 Ca1 C1 55.45(6) . 2_656 ?
N1 Ca1 C1 168.85(6) . 2_656 ?
O2 Ca1 C1 96.83(5) . 2_656 ?
O1 Ca1 C1 55.55(6) 2_656 . ?
O1 Ca1 C1 30.85(6) . . ?
N1 Ca1 C1 144.98(6) . . ?
O2 Ca1 C1 96.82(5) . . ?
C1 Ca1 C1 28.68(9) 2_656 . ?
O1 Ca1 C41 97.82(5) 2_656 . ?
O1 Ca1 C41 168.69(5) . . ?
N1 Ca1 C41 67.73(4) . . ?
O2 Ca1 C41 107.48(3) . . ?
C1 Ca1 C41 113.24(6) 2_656 . ?
C1 Ca1 C41 138.48(6) . . ?
O1 Ca1 C13 137.00(5) 2_656 . ?
O1 Ca1 C13 132.94(5) . . ?
N1 Ca1 C13 22.20(4) . . ?
O2 Ca1 C13 78.47(4) . . ?
C1 Ca1 C13 167.32(6) 2_656 . ?
C1 Ca1 C13 162.61(6) . . ?
C41 Ca1 C13 58.16(4) . . ?
O1 Ca1 Ca1 42.85(4) 2_656 2_656 ?
O1 Ca1 Ca1 42.58(3) . 2_656 ?
N1 Ca1 Ca1 137.71(3) . 2_656 ?
O2 Ca1 Ca1 48.05(3) . 2_656 ?
C1 Ca1 Ca1 50.53(5) 2_656 2_656 ?
C1 Ca1 Ca1 50.53(4) . 2_656 ?
C41 Ca1 Ca1 132.12(3) . 2_656 ?
C13 Ca1 Ca1 126.47(2) . 2_656 ?
C1 O1 Ca1 89.49(11) . 2_656 ?
C1 O1 Ca1 89.01(11) . . ?
Ca1 O1 Ca1 94.56(5) 2_656 . ?
C50 O2 C50 107.4(2) 2_656 . ?
C50 O2 Ca1 109.17(9) 2_656 2_656 ?
C50 O2 Ca1 123.54(9) . 2_656 ?
C50 O2 Ca1 123.54(9) 2_656 . ?
C50 O2 Ca1 109.18(9) . . ?
Ca1 O2 Ca1 83.89(5) 2_656 . ?
C2 N1 C13 104.39(11) . . ?
C2 N1 Ca1 123.04(9) . . ?
C13 N1 Ca1 118.18(9) . . ?
C1 C1 O1 120.76(11) 2_656 . ?
C1 C1 Ca1 75.67(12) 2_656 2_656 ?
O1 C1 Ca1 59.65(9) . 2_656 ?
C1 C1 Ca1 75.64(12) 2_656 . ?
O1 C1 Ca1 60.14(10) . . ?
Ca1 C1 Ca1 78.94(6) 2_656 . ?
N1 C2 C3 128.53(13) . . ?
N1 C2 C7 112.45(12) . . ?
C3 C2 C7 119.01(14) . . ?
C4 C3 C2 117.63(13) . . ?
C4 C3 C14 118.97(13) . . ?
C2 C3 C14 123.27(14) . . ?
C3 C4 C5 124.15(14) . . ?
C6 C5 C4 117.54(15) . . ?
C6 C5 C28 121.0(2) . . ?
C4 C5 C28 121.4(2) . . ?
C6 C5 C28B 121.5(4) . . ?
C4 C5 C28B 120.9(4) . . ?
C5 C6 C7 120.46(14) . . ?
C6 C7 C2 121.20(14) . . ?
C6 C7 C8 133.50(13) . . ?
C2 C7 C8 105.30(13) . . ?
C9 C8 C13 121.54(14) . . ?
C9 C8 C7 132.67(14) . . ?
C13 C8 C7 105.78(12) . . ?
C10 C9 C8 119.91(14) . . ?
C9 C10 C11 117.85(13) . . ?
C9 C10 C32 122.88(14) . . ?
C11 C10 C32 119.25(14) . . ?
C12 C11 C10 124.45(14) . . ?
C11 C12 C13 116.91(13) . . ?
C11 C12 C36 119.88(13) . . ?
C13 C12 C36 123.19(12) . . ?
N1 C13 C12 128.58(13) . . ?
N1 C13 C8 112.07(13) . . ?
C12 C13 C8 119.33(13) . . ?
N1 C13 Ca1 39.62(7) . . ?
C12 C13 Ca1 95.20(9) . . ?
C8 C13 Ca1 137.70(10) . . ?
C19 C14 C15 119.13(13) . . ?
C19 C14 C3 120.73(14) . . ?
C15 C14 C3 119.74(13) . . ?
C16 C15 C14 121.10(14) . . ?
C15 C16 C17 117.52(14) . . ?
C15 C16 C20 122.82(14) . . ?
C17 C16 C20 119.47(13) . . ?
C18 C17 C16 123.03(14) . . ?
C17 C18 C19 117.31(14) . . ?
C17 C18 C24 123.02(14) . . ?
C19 C18 C24 119.62(14) . . ?
C14 C19 C18 121.84(15) . . ?
C21 C20 C22 108.96(14) . . ?
C21 C20 C16 112.37(13) . . ?
C22 C20 C16 110.37(14) . . ?
C21 C20 C23 107.79(14) . . ?
C22 C20 C23 108.96(14) . . ?
C16 C20 C23 108.30(13) . . ?
C26 C24 C25 108.52(16) . . ?
C26 C24 C27 108.62(16) . . ?
C25 C24 C27 108.29(16) . . ?
C26 C24 C18 109.51(15) . . ?
C25 C24 C18 111.71(14) . . ?
C27 C24 C18 110.13(14) . . ?
C30 C28 C31 108.2(4) . . ?
C30 C28 C29 110.1(4) . . ?
C31 C28 C29 107.1(4) . . ?
C30 C28 C5 108.3(4) . . ?
C31 C28 C5 110.7(4) . . ?
C29 C28 C5 112.5(4) . . ?
C30B C28B C31B 106.8(8) . . ?
C30B C28B C29B 107.6(8) . . ?
C31B C28B C29B 110.2(8) . . ?
C30B C28B C5 113.4(7) . . ?
C31B C28B C5 109.1(7) . . ?
C29B C28B C5 109.7(7) . . ?
C33 C32 C35 108.24(15) . . ?
C33 C32 C10 112.19(14) . . ?
C35 C32 C10 109.46(13) . . ?
C33 C32 C34 108.42(14) . . ?
C35 C32 C34 109.60(15) . . ?
C10 C32 C34 108.90(13) . . ?
C37 C36 C41 117.74(14) . . ?
C37 C36 C12 120.77(13) . . ?
C41 C36 C12 121.40(13) . . ?
C38 C37 C36 122.10(14) . . ?
C37 C38 C39 118.10(14) . . ?
C37 C38 C42B 118.8(3) . . ?
C39 C38 C42B 122.7(3) . . ?
C37 C38 C42 123.5(3) . . ?
C39 C38 C42 117.9(3) . . ?
C38 C39 C40 122.26(15) . . ?
C39 C40 C41 118.09(14) . . ?
C39 C40 C46 121.99(14) . . ?
C41 C40 C46 119.92(14) . . ?
C40 C41 C36 121.67(14) . . ?
C40 C41 Ca1 107.92(10) . . ?
C36 C41 Ca1 85.79(9) . . ?
C44 C42 C45 111.5(6) . . ?
C44 C42 C43 109.1(5) . . ?
C45 C42 C43 106.6(5) . . ?
C44 C42 C38 112.0(5) . . ?
C45 C42 C38 107.7(5) . . ?
C43 C42 C38 109.8(5) . . ?
C44B C42B C45B 111.1(6) . . ?
C44B C42B C38 108.7(5) . . ?
C45B C42B C38 111.7(5) . . ?
C44B C42B C43B 107.1(5) . . ?
C45B C42B C43B 107.0(6) . . ?
C38 C42B C43B 111.1(5) . . ?
C48 C46 C40 107.68(15) . . ?
C48 C46 C49 110.78(15) . . ?
C40 C46 C49 110.10(14) . . ?
C48 C46 C47 108.04(17) . . ?
C40 C46 C47 112.37(14) . . ?
C49 C46 C47 107.88(16) . . ?
O2 C50 C51 106.3(2) . . ?
C51 C51 C50 106.73(16) 2_656 . ?

loop_
_geom_bond_atom_site_label_1
_geom_bond_atom_site_label_2
_geom_bond_distance
_geom_bond_site_symmetry_2
_geom_bond_publ_flag
Ca1 O1 2.2817(13) 2_656 ?
Ca1 O1 2.2935(14) . ?
Ca1 N1 2.3434(12) . ?
Ca1 O2 2.5143(12) . ?
Ca1 C1 2.6438(19) 2_656 ?
Ca1 C1 2.644(2) . ?
Ca1 C41 3.1329(16) . ?
Ca1 C13 3.2393(14) . ?
Ca1 Ca1 3.3613(7) 2_656 ?
O1 C1 1.356(2) . ?
O2 C50 1.455(2) 2_656 ?
O2 C50 1.455(2) . ?
N1 C2 1.3848(19) . ?
N1 C13 1.3886(18) . ?
C1 C1 1.310(4) 2_656 ?
C2 C3 1.407(2) . ?
C2 C7 1.418(2) . ?
C3 C4 1.391(2) . ?
C3 C14 1.493(2) . ?
C4 C5 1.404(2) . ?
C5 C6 1.383(2) . ?
C5 C28 1.529(7) . ?
C5 C28B 1.555(14) . ?
C6 C7 1.397(2) . ?
C7 C8 1.432(2) . ?
C8 C9 1.399(2) . ?
C8 C13 1.417(2) . ?
C9 C10 1.383(2) . ?
C10 C11 1.408(2) . ?
C10 C32 1.535(2) . ?
C11 C12 1.391(2) . ?
C12 C13 1.415(2) . ?
C12 C36 1.484(2) . ?
C14 C19 1.382(2) . ?
C14 C15 1.403(2) . ?
C15 C16 1.387(2) . ?
C16 C17 1.406(2) . ?
C16 C20 1.534(2) . ?
C17 C18 1.384(2) . ?
C18 C19 1.398(2) . ?
C18 C24 1.539(2) . ?
C20 C21 1.530(2) . ?
C20 C22 1.531(2) . ?
C20 C23 1.535(2) . ?
C24 C26 1.526(3) . ?
C24 C25 1.527(2) . ?
C24 C27 1.532(3) . ?
C28 C30 1.517(6) . ?
C28 C31 1.525(6) . ?
C28 C29 1.529(6) . ?
C28B C30B 1.518(9) . ?
C28B C31B 1.522(9) . ?
C28B C29B 1.533(9) . ?
C32 C33 1.527(3) . ?
C32 C35 1.532(3) . ?
C32 C34 1.535(2) . ?
C36 C37 1.397(2) . ?
C36 C41 1.400(2) . ?
C37 C38 1.384(2) . ?
C38 C39 1.388(2) . ?
C38 C42B 1.524(9) . ?
C38 C42 1.574(9) . ?
C39 C40 1.388(2) . ?
C40 C41 1.391(2) . ?
C40 C46 1.531(2) . ?
C42 C44 1.509(6) . ?
C42 C45 1.515(6) . ?
C42 C43 1.541(7) . ?
C42B C44B 1.502(7) . ?
C42B C45B 1.517(6) . ?
C42B C43B 1.561(6) . ?
C46 C48 1.531(3) . ?
C46 C49 1.534(3) . ?
C46 C47 1.539(3) . ?
C50 C51 1.459(3) . ?
C51 C51 1.415(6) 2_656 ?
